data_4076935
loop_
_publ_author_name
'Lindner, Ekkehard'
'Ayasse, Christoph S.'
'Eichele, Klaus'
'Steimann, Manfred'

_publ_section_title
;
 Macrocyclic Di- and Tetranuclear Osmacycloferrocenophanes&#x2020;,1
;
_journal_issue 20
_journal_name_full Organometallics
_journal_page_first 4217
_journal_paper_doi 10.1021/om020310l
_journal_volume 21
_journal_year 2002
_chemical_formula_moiety 'C38 H40 Fe O4 Os'
_chemical_formula_sum 'C38 H40 Fe O4 Os'
_chemical_formula_weight 806.75
_chemical_name_common 'compound 3e'
_chemical_name_systematic
; 
 ? 
;
_space_group_IT_number 19
_symmetry_cell_setting orthorhombic
_symmetry_space_group_name_Hall 'P 2ac 2ab'
_symmetry_space_group_name_H-M 'P 21 21 21'
_atom_sites_solution_hydrogens geom
_atom_sites_solution_primary direct
_atom_sites_solution_secondary difmap
_audit_creation_method SHELXL-97
_cell_angle_alpha 90.00
_cell_angle_beta 90.00
_cell_angle_gamma 90.00
_cell_formula_units_Z 4
_cell_length_a 8.857(2)
_cell_length_b 11.944(3)
_cell_length_c 31.810(8)
_cell_measurement_reflns_used 55
_cell_measurement_temperature 173(2)
_cell_measurement_theta_max 13.93
_cell_measurement_theta_min 5.12
_cell_volume 3365.1(14)
_computing_cell_refinement 'Bruker XSCANS'
_computing_data_collection 'Bruker XSCANS'
_computing_data_reduction 'Bruker SHELXTL'
_computing_molecular_graphics 'Bruker SHELXTL'
_computing_publication_material 'Bruker SHELXTL'
_computing_structure_refinement 'SHELXL-97 (Sheldrick, 1997)'
_computing_structure_solution 'SHELXS-97 (Sheldrick, 1990)'
_diffrn_ambient_temperature 173(2)
_diffrn_measured_fraction_theta_full 0.998
_diffrn_measured_fraction_theta_max 0.998
_diffrn_measurement_device_type 'Bruker P4'
_diffrn_measurement_method '\w scans'
_diffrn_radiation_monochromator graphite
_diffrn_radiation_source 'fine-focus sealed tube'
_diffrn_radiation_type MoK\a
_diffrn_radiation_wavelength 0.71073
_diffrn_reflns_av_R_equivalents 0.0355
_diffrn_reflns_av_sigmaI/netI 0.0355
_diffrn_reflns_limit_h_max 11
_diffrn_reflns_limit_h_min -4
_diffrn_reflns_limit_k_max 15
_diffrn_reflns_limit_k_min -15
_diffrn_reflns_limit_l_max 41
_diffrn_reflns_limit_l_min -10
_diffrn_reflns_number 15908
_diffrn_reflns_theta_full 27.52
_diffrn_reflns_theta_max 27.52
_diffrn_reflns_theta_min 2.13
_diffrn_standards_interval_count 98
_diffrn_standards_number 2
_exptl_absorpt_coefficient_mu 4.242
_exptl_absorpt_correction_T_max 0.8199
_exptl_absorpt_correction_T_min 0.3536
_exptl_absorpt_correction_type empirical
_exptl_crystal_colour 'pale orange'
_exptl_crystal_density_diffrn 1.592
_exptl_crystal_density_method 'not measured'
_exptl_crystal_description prism
_exptl_crystal_F_000 1608
_exptl_crystal_size_max 0.6
_exptl_crystal_size_mid 0.4
_exptl_crystal_size_min 0.2
_refine_diff_density_max 1.198
_refine_diff_density_min -1.037
_refine_diff_density_rms 0.081
_refine_ls_abs_structure_details 'Flack H D (1983), Acta Cryst. A39, 876-881'
_refine_ls_abs_structure_Flack -0.010(7)
_refine_ls_extinction_coef 0.00097(8)
_refine_ls_extinction_expression Fc^*^=kFc[1+0.001xFc^2^\l^3^/sin(2\q)]^-1/4^
_refine_ls_extinction_method SHELXL
_refine_ls_goodness_of_fit_ref 1.072
_refine_ls_hydrogen_treatment mixed
_refine_ls_matrix_type full
_refine_ls_number_parameters 398
_refine_ls_number_reflns 7715
_refine_ls_number_restraints 0
_refine_ls_restrained_S_all 1.072
_refine_ls_R_factor_all 0.0296
_refine_ls_R_factor_gt 0.0273
_refine_ls_shift/su_max 0.001
_refine_ls_shift/su_mean 0.000
_refine_ls_structure_factor_coef Fsqd
_refine_ls_weighting_details 'calc w=1/[\s^2^(Fo^2^)+(0.0278P)^2^+4.8806P] where P=(Fo^2^+2Fc^2^)/3'
_refine_ls_weighting_scheme calc
_refine_ls_wR_factor_gt 0.0668
_refine_ls_wR_factor_ref 0.0678
_reflns_number_gt 7375
_reflns_number_total 7715
_reflns_threshold_expression >2sigma(I)
_cod_data_source_file om020310l.cif
_cod_data_source_block ayasse07
_cod_depositor_comments
;
The following automatic conversions were performed:

'_symmetry_cell_setting' value 'Orthorhombic' changed to
'orthorhombic' according to
/home/saulius/struct/CIF-dictionaries/cif_core.dic dictionary named
'cif_core.dic' version 2.4.1 from 2010-06-29.

Automatic conversion script
Id: cif_fix_values 1715 2011-07-08 13:25:40Z adriana 
;
_cod_original_cell_volume 3365.0(15)
_cod_original_sg_symbol_H-M P2(1)2(1)2(1)
_cod_database_code 4076935

loop_
_symmetry_equiv_pos_as_xyz
'x, y, z'
'-x+1/2, -y, z+1/2'
'-x, y+1/2, -z+1/2'
'x+1/2, -y+1/2, -z'

loop_
_atom_site_label
_atom_site_type_symbol
_atom_site_fract_x
_atom_site_fract_y
_atom_site_fract_z
_atom_site_U_iso_or_equiv
_atom_site_adp_type
_atom_site_occupancy
_atom_site_symmetry_multiplicity
_atom_site_calc_flag
_atom_site_refinement_flags
Os1 Os 0.82703(2) 0.515758(13) 0.287470(5) 0.02564(5) Uani 1 1 d .
Fe1 Fe 1.13202(6) 0.53189(5) 0.637796(17) 0.02491(13) Uani 1 1 d .
O1 O 0.9460(5) 0.7381(3) 0.32339(11) 0.0443(9) Uani 1 1 d .
O2 O 0.4899(4) 0.5829(3) 0.28872(14) 0.0509(9) Uani 1 1 d .
O3 O 0.9387(5) 0.5729(3) 0.19851(11) 0.0485(10) Uani 1 1 d .
O4 O 0.7632(6) 0.2737(3) 0.25821(14) 0.0588(12) Uani 1 1 d .
C1 C 0.8967(5) 0.6583(4) 0.31111(13) 0.0273(9) Uani 1 1 d .
C2 C 0.6128(6) 0.5565(4) 0.28631(15) 0.0353(9) Uani 1 1 d .
C3 C 0.8916(6) 0.5551(4) 0.23079(14) 0.0322(10) Uani 1 1 d .
C4 C 0.7835(6) 0.3625(4) 0.26912(15) 0.0354(11) Uani 1 1 d .
C5 C 1.0637(5) 0.4731(4) 0.30154(14) 0.0317(9) Uani 1 1 d .
H5A H 1.1294 0.5198 0.2835 0.038 Uiso 1 1 calc R
H5B H 1.0846 0.4943 0.3311 0.038 Uiso 1 1 calc R
C6 C 1.1097(6) 0.3498(4) 0.29559(12) 0.0295(9) Uani 1 1 d .
H6A H 1.0322 0.3012 0.3086 0.035 Uiso 1 1 calc R
H6B H 1.1125 0.3325 0.2652 0.035 Uiso 1 1 calc R
C7 C 1.2628(6) 0.3229(4) 0.31477(14) 0.0334(10) Uani 1 1 d .
H7A H 1.3382 0.3777 0.3045 0.040 Uiso 1 1 calc R
H7B H 1.2951 0.2475 0.3054 0.040 Uiso 1 1 calc R
C8 C 1.2586(5) 0.3260(4) 0.36258(14) 0.0288(9) Uani 1 1 d .
C9 C 1.1779(7) 0.2439(4) 0.38441(13) 0.0349(10) Uani 1 1 d .
H9 H 1.1297 0.1854 0.3692 0.042 Uiso 1 1 calc R
C10 C 1.1671(8) 0.2466(4) 0.42803(15) 0.0410(11) Uani 1 1 d .
H10 H 1.1119 0.1899 0.4422 0.049 Uiso 1 1 calc R
C11 C 1.2350(6) 0.3300(5) 0.45078(15) 0.0410(12) Uani 1 1 d .
C12 C 1.3117(6) 0.4132(5) 0.42921(16) 0.0430(12) Uani 1 1 d .
H12 H 1.3563 0.4730 0.4445 0.052 Uiso 1 1 calc R
C13 C 1.3250(7) 0.4111(4) 0.38542(15) 0.0384(10) Uani 1 1 d .
H13 H 1.3799 0.4683 0.3714 0.046 Uiso 1 1 calc R
C14 C 1.2205(7) 0.3318(6) 0.49880(17) 0.0487(14) Uani 1 1 d .
H14A H 1.2391 0.2558 0.5100 0.058 Uiso 1 1 calc R
H14B H 1.2978 0.3826 0.5107 0.058 Uiso 1 1 calc R
C15 C 1.0679(7) 0.3702(6) 0.51193(18) 0.0569(17) Uani 1 1 d .
H15A H 0.9909 0.3199 0.4996 0.068 Uiso 1 1 calc R
H15B H 1.0501 0.4465 0.5008 0.068 Uiso 1 1 calc R
C16 C 1.0493(8) 0.3716(6) 0.56100(17) 0.0582(18) Uani 1 1 d .
H16A H 0.9441 0.3919 0.5683 0.070 Uiso 1 1 calc R
H16B H 1.0697 0.2959 0.5723 0.070 Uiso 1 1 calc R
C17 C 1.1564(6) 0.4545(4) 0.58075(14) 0.0341(10) Uani 1 1 d .
C18 C 1.1485(6) 0.5727(4) 0.57541(13) 0.0336(11) Uani 1 1 d .
H18 H 1.0707 0.6138 0.5587 0.040 Uiso 1 1 calc R
C19 C 1.2676(6) 0.6228(5) 0.59886(15) 0.0374(11) Uani 1 1 d .
H19 H 1.2890 0.7048 0.6011 0.045 Uiso 1 1 calc R
C20 C 1.3506(5) 0.5357(5) 0.61833(15) 0.0419(12) Uani 1 1 d .
H20 H 1.4414 0.5450 0.6367 0.050 Uiso 1 1 calc R
C21 C 1.2821(6) 0.4326(5) 0.60677(16) 0.0394(12) Uani 1 1 d .
H21 H 1.3161 0.3568 0.6161 0.047 Uiso 1 1 calc R
C22 C 0.7848(6) 0.4482(4) 0.35140(12) 0.0326(10) Uani 1 1 d .
H22A H 0.6879 0.4070 0.3507 0.039 Uiso 1 1 calc R
H22B H 0.8650 0.3930 0.3577 0.039 Uiso 1 1 calc R
C23 C 0.7784(6) 0.5314(4) 0.38773(12) 0.0345(10) Uani 1 1 d .
H23A H 0.6905 0.5816 0.3839 0.041 Uiso 1 1 calc R
H23B H 0.8708 0.5781 0.3875 0.041 Uiso 1 1 calc R
C24 C 0.7653(6) 0.4716(4) 0.43044(13) 0.0370(10) Uani 1 1 d .
H24A H 0.6779 0.4201 0.4293 0.044 Uiso 1 1 calc R
H24B H 0.8570 0.4255 0.4347 0.044 Uiso 1 1 calc R
C25 C 0.7466(5) 0.5477(4) 0.46794(13) 0.0323(10) Uani 1 1 d .
C26 C 0.6350(5) 0.5263(5) 0.49761(13) 0.0351(10) Uani 1 1 d .
H26 H 0.5699 0.4639 0.4938 0.042 Uiso 1 1 calc R
C27 C 0.6164(6) 0.5938(5) 0.53261(15) 0.0391(11) Uani 1 1 d .
H27 H 0.5391 0.5765 0.5523 0.047 Uiso 1 1 calc R
C28 C 0.7080(5) 0.6857(4) 0.53964(14) 0.0343(10) Uani 1 1 d .
C29 C 0.8214(7) 0.7069(4) 0.50990(14) 0.0392(11) Uani 1 1 d .
H29 H 0.8876 0.7686 0.5138 0.047 Uiso 1 1 calc R
C30 C 0.8380(7) 0.6397(4) 0.47520(14) 0.0392(11) Uani 1 1 d .
H30 H 0.9150 0.6570 0.4554 0.047 Uiso 1 1 calc R
C31 C 0.6918(7) 0.7582(5) 0.57837(15) 0.0420(12) Uani 1 1 d .
H31A H 0.5900 0.7470 0.5905 0.050 Uiso 1 1 calc R
H31B H 0.7009 0.8378 0.5701 0.050 Uiso 1 1 calc R
C32 C 0.8122(6) 0.7314(4) 0.61234(15) 0.0357(10) Uani 1 1 d .
H32A H 0.9141 0.7372 0.5997 0.043 Uiso 1 1 calc R
H32B H 0.8051 0.7873 0.6352 0.043 Uiso 1 1 calc R
C33 C 0.7914(5) 0.6155(4) 0.63044(15) 0.0348(10) Uani 1 1 d .
H33A H 0.6978 0.6151 0.6475 0.042 Uiso 1 1 calc R
H33B H 0.7766 0.5624 0.6069 0.042 Uiso 1 1 calc R
C34 C 0.9182(5) 0.5735(4) 0.65722(13) 0.0270(9) Uani 1 1 d .
C35 C 1.0281(6) 0.6371(4) 0.67958(14) 0.0362(11) Uani 1 1 d .
H35 H 1.0363 0.7206 0.6799 0.043 Uiso 1 1 calc R
C36 C 1.1260(6) 0.5616(6) 0.70061(14) 0.0463(14) Uani 1 1 d .
H36 H 1.2143 0.5830 0.7185 0.056 Uiso 1 1 calc R
C37 C 1.0783(6) 0.4515(5) 0.69206(15) 0.0429(13) Uani 1 1 d .
H37 H 1.1252 0.3811 0.7029 0.051 Uiso 1 1 calc R
C38 C 0.9511(6) 0.4594(4) 0.66506(13) 0.0325(10) Uani 1 1 d .
H38 H 0.8936 0.3944 0.6534 0.039 Uiso 1 1 calc R

loop_
_atom_site_aniso_label
_atom_site_aniso_U_11
_atom_site_aniso_U_22
_atom_site_aniso_U_33
_atom_site_aniso_U_23
_atom_site_aniso_U_13
_atom_site_aniso_U_12
Os1 0.03100(8) 0.02653(7) 0.01938(7) 0.00168(6) -0.00326(6) -0.00137(7)
Fe1 0.0187(3) 0.0362(3) 0.0199(2) 0.0004(2) -0.0011(2) 0.0000(2)
O1 0.057(3) 0.0361(18) 0.0399(19) -0.0079(15) 0.0009(18) -0.0059(18)
O2 0.037(2) 0.056(2) 0.060(2) -0.012(2) -0.012(2) 0.0036(17)
O3 0.076(3) 0.0443(19) 0.0254(16) 0.0054(14) 0.0094(18) 0.004(2)
O4 0.075(3) 0.0355(19) 0.066(3) -0.0056(19) -0.011(2) -0.017(2)
C1 0.029(2) 0.033(2) 0.0201(18) -0.0002(16) -0.0004(17) 0.0038(19)
C2 0.036(2) 0.042(2) 0.028(2) -0.007(2) -0.008(2) -0.009(2)
C3 0.040(3) 0.030(2) 0.027(2) -0.0043(17) -0.0033(19) 0.007(2)
C4 0.035(3) 0.040(2) 0.031(2) 0.0044(19) -0.001(2) -0.004(2)
C5 0.031(2) 0.030(2) 0.034(2) 0.0001(17) -0.0013(17) -0.001(2)
C6 0.037(2) 0.031(2) 0.020(2) 0.0007(15) 0.0053(17) 0.0030(18)
C7 0.036(3) 0.038(2) 0.026(2) 0.0026(18) 0.0051(19) 0.011(2)
C8 0.025(2) 0.034(2) 0.027(2) 0.0010(18) 0.0017(18) 0.0032(18)
C9 0.042(3) 0.037(2) 0.026(2) -0.0032(16) 0.003(2) 0.000(2)
C10 0.045(3) 0.048(2) 0.030(2) 0.0024(18) 0.004(3) -0.004(3)
C11 0.036(3) 0.060(3) 0.027(2) -0.008(2) 0.000(2) 0.007(2)
C12 0.031(3) 0.054(3) 0.044(3) -0.013(2) -0.006(2) 0.000(3)
C13 0.033(2) 0.042(2) 0.040(2) 0.0031(19) -0.004(2) -0.001(3)
C14 0.045(3) 0.067(4) 0.035(3) -0.008(3) 0.003(2) 0.010(3)
C15 0.037(3) 0.085(4) 0.048(3) -0.033(3) -0.004(3) -0.006(3)
C16 0.056(4) 0.081(4) 0.038(3) -0.026(3) 0.017(3) -0.027(3)
C17 0.026(2) 0.049(3) 0.027(2) -0.0105(18) 0.0077(19) -0.007(2)
C18 0.027(3) 0.055(3) 0.0189(18) 0.0035(17) 0.0051(17) 0.005(2)
C19 0.037(3) 0.046(3) 0.029(2) 0.002(2) 0.006(2) -0.008(2)
C20 0.024(2) 0.064(3) 0.038(2) 0.002(2) 0.0025(18) -0.003(2)
C21 0.027(3) 0.050(3) 0.041(3) 0.007(2) 0.012(2) 0.008(2)
C22 0.039(3) 0.037(2) 0.0218(18) 0.0101(16) 0.0008(17) -0.0029(19)
C23 0.041(2) 0.041(2) 0.0216(18) 0.0090(18) -0.0022(17) -0.003(2)
C24 0.043(3) 0.043(3) 0.0247(19) 0.0102(19) 0.0043(18) 0.002(2)
C25 0.030(2) 0.046(3) 0.0208(18) 0.0128(18) 0.0015(17) 0.0031(19)
C26 0.025(2) 0.051(3) 0.029(2) 0.005(2) 0.0026(16) -0.005(2)
C27 0.025(2) 0.062(3) 0.031(2) 0.010(2) 0.0079(19) 0.002(2)
C28 0.029(2) 0.045(2) 0.029(2) 0.0080(19) 0.0007(18) 0.014(2)
C29 0.040(3) 0.047(2) 0.030(2) 0.0107(19) 0.001(2) -0.005(3)
C30 0.039(3) 0.055(3) 0.024(2) 0.0115(19) 0.009(2) -0.008(3)
C31 0.044(3) 0.047(3) 0.034(2) 0.001(2) -0.003(2) 0.016(3)
C32 0.032(3) 0.041(2) 0.034(2) -0.0027(18) -0.002(2) 0.008(2)
C33 0.021(2) 0.050(3) 0.033(2) 0.003(2) 0.0006(18) 0.0022(19)
C34 0.016(2) 0.042(2) 0.0225(19) -0.0021(17) 0.0064(16) 0.0005(18)
C35 0.032(3) 0.048(3) 0.029(2) -0.011(2) 0.001(2) 0.002(2)
C36 0.035(3) 0.085(4) 0.019(2) -0.005(2) -0.0060(18) 0.007(3)
C37 0.040(3) 0.065(3) 0.023(2) 0.015(2) 0.004(2) 0.010(3)
C38 0.030(2) 0.040(2) 0.0275(19) 0.0073(17) 0.0055(18) -0.0038(19)

loop_
_atom_type_symbol
_atom_type_description
_atom_type_scat_dispersion_real
_atom_type_scat_dispersion_imag
_atom_type_scat_source
C C 0.0033 0.0016 'International Tables Vol C Tables 4.2.6.8 and 6.1.1.4'
H H 0.0000 0.0000 'International Tables Vol C Tables 4.2.6.8 and 6.1.1.4'
O O 0.0106 0.0060 'International Tables Vol C Tables 4.2.6.8 and 6.1.1.4'
Fe Fe 0.3463 0.8444 'International Tables Vol C Tables 4.2.6.8 and 6.1.1.4'
Os Os -1.2165 7.6030 'International Tables Vol C Tables 4.2.6.8 and 6.1.1.4'

loop_
_geom_angle_atom_site_label_1
_geom_angle_atom_site_label_2
_geom_angle_atom_site_label_3
_geom_angle
C3 Os1 C4 90.4(2)
C3 Os1 C2 101.9(2)
C4 Os1 C2 92.1(2)
C3 Os1 C1 93.03(19)
C4 Os1 C1 170.8(2)
C2 Os1 C1 95.55(19)
C3 Os1 C5 87.96(19)
C4 Os1 C5 91.82(19)
C2 Os1 C5 169.34(18)
C1 Os1 C5 79.81(18)
C3 Os1 C22 169.95(18)
C4 Os1 C22 84.29(18)
C2 Os1 C22 86.8(2)
C1 Os1 C22 90.98(17)
C5 Os1 C22 83.69(18)
C3 Os1 Fe1 145.65(15)
C4 Os1 Fe1 110.58(14)
C2 Os1 Fe1 104.02(14)
C1 Os1 Fe1 62.52(12)
C5 Os1 Fe1 65.31(11)
C22 Os1 Fe1 32.37(13)
C38 Fe1 C36 68.3(2)
C38 Fe1 C37 41.1(2)
C36 Fe1 C37 40.5(2)
C38 Fe1 C20 153.8(2)
C36 Fe1 C20 108.7(2)
C37 Fe1 C20 119.5(2)
C38 Fe1 C21 118.5(2)
C36 Fe1 C21 126.6(2)
C37 Fe1 C21 106.8(2)
C20 Fe1 C21 40.9(2)
C38 Fe1 C19 163.3(2)
C36 Fe1 C19 121.4(2)
C37 Fe1 C19 155.0(2)
C20 Fe1 C19 40.7(2)
C21 Fe1 C19 68.4(2)
C38 Fe1 C35 68.1(2)
C36 Fe1 C35 40.7(2)
C37 Fe1 C35 68.5(2)
C20 Fe1 C35 127.7(2)
C21 Fe1 C35 164.9(2)
C19 Fe1 C35 109.4(2)
C38 Fe1 C17 105.7(2)
C36 Fe1 C17 162.5(2)
C37 Fe1 C17 124.3(2)
C20 Fe1 C17 68.9(2)
C21 Fe1 C17 40.5(2)
C19 Fe1 C17 68.9(2)
C35 Fe1 C17 154.1(2)
C38 Fe1 C18 125.1(2)
C36 Fe1 C18 156.0(2)
C37 Fe1 C18 162.2(2)
C20 Fe1 C18 68.4(2)
C21 Fe1 C18 67.8(2)
C19 Fe1 C18 40.8(2)
C35 Fe1 C18 121.0(2)
C17 Fe1 C18 40.69(19)
C38 Fe1 C34 40.70(18)
C36 Fe1 C34 68.7(2)
C37 Fe1 C34 69.1(2)
C20 Fe1 C34 164.7(2)
C21 Fe1 C34 152.8(2)
C19 Fe1 C34 126.7(2)
C35 Fe1 C34 40.66(18)
C17 Fe1 C34 118.24(19)
C18 Fe1 C34 107.44(19)
C38 Fe1 Os1 102.91(13)
C36 Fe1 Os1 162.40(16)
C37 Fe1 Os1 139.69(18)
C20 Fe1 Os1 85.91(14)
C21 Fe1 Os1 70.92(15)
C19 Fe1 Os1 63.72(15)
C35 Fe1 Os1 122.36(14)
C17 Fe1 Os1 32.46(15)
C18 Fe1 Os1 23.02(15)
C34 Fe1 Os1 94.55(12)
O1 C1 Os1 175.2(4)
O2 C2 Os1 174.7(5)
O3 C3 Os1 174.6(5)
O4 C4 Os1 177.8(5)
C6 C5 Os1 116.6(3)
C7 C6 C5 112.9(4)
C6 C7 C8 111.9(4)
C13 C8 C9 118.2(4)
C13 C8 C7 122.2(4)
C9 C8 C7 119.5(4)
C10 C9 C8 120.9(5)
C11 C10 C9 120.9(5)
C10 C11 C12 118.3(5)
C10 C11 C14 120.0(5)
C12 C11 C14 121.6(5)
C11 C12 C13 121.5(5)
C8 C13 C12 120.1(5)
C15 C14 C11 111.1(5)
C14 C15 C16 112.2(6)
C17 C16 C15 110.8(5)
C21 C17 C18 107.0(5)
C21 C17 C16 128.2(5)
C18 C17 C16 124.8(5)
C21 C17 Fe1 69.3(3)
C18 C17 Fe1 69.7(2)
C16 C17 Fe1 126.8(3)
C19 C18 C17 108.6(5)
C19 C18 Fe1 69.2(3)
C17 C18 Fe1 69.6(3)
C20 C19 C18 107.7(5)
C20 C19 Fe1 69.4(3)
C18 C19 Fe1 70.0(3)
C19 C20 C21 107.6(4)
C19 C20 Fe1 69.9(3)
C21 C20 Fe1 69.7(3)
C17 C21 C20 109.1(5)
C17 C21 Fe1 70.2(3)
C20 C21 Fe1 69.4(3)
C23 C22 Os1 117.6(3)
C22 C23 C24 111.7(4)
C25 C24 C23 115.3(4)
C30 C25 C26 116.6(4)
C30 C25 C24 123.1(4)
C26 C25 C24 120.3(5)
C27 C26 C25 121.6(5)
C28 C27 C26 121.5(4)
C27 C28 C29 117.0(5)
C27 C28 C31 122.0(5)
C29 C28 C31 120.9(5)
C30 C29 C28 120.9(5)
C29 C30 C25 122.4(5)
C28 C31 C32 112.6(4)
C33 C32 C31 111.8(4)
C34 C33 C32 115.6(4)
C38 C34 C35 106.5(4)
C38 C34 C33 125.2(4)
C35 C34 C33 128.2(4)
C38 C34 Fe1 68.3(3)
C35 C34 Fe1 69.5(3)
C33 C34 Fe1 127.0(3)
C36 C35 C34 108.3(5)
C36 C35 Fe1 69.0(3)
C34 C35 Fe1 69.9(3)
C37 C36 C35 108.6(4)
C37 C36 Fe1 69.8(3)
C35 C36 Fe1 70.3(3)
C36 C37 C38 107.1(4)
C36 C37 Fe1 69.7(3)
C38 C37 Fe1 68.9(3)
C34 C38 C37 109.5(4)
C34 C38 Fe1 71.0(3)
C37 C38 Fe1 70.0(3)

loop_
_geom_bond_atom_site_label_1
_geom_bond_atom_site_label_2
_geom_bond_distance
Os1 C3 1.949(5)
Os1 C4 1.959(5)
Os1 C2 1.959(5)
Os1 C1 1.960(4)
Os1 C5 2.203(5)
Os1 C22 2.220(4)
Os1 Fe1 11.468(3)
Fe1 C38 2.017(5)
Fe1 C36 2.030(5)
Fe1 C37 2.032(5)
Fe1 C20 2.033(5)
Fe1 C21 2.037(5)
Fe1 C19 2.038(5)
Fe1 C35 2.048(5)
Fe1 C17 2.048(4)
Fe1 C18 2.049(4)
Fe1 C34 2.053(4)
O1 C1 1.119(6)
O2 C2 1.136(6)
O3 C3 1.129(6)
O4 C4 1.131(6)
C5 C6 1.540(6)
C6 C7 1.521(7)
C7 C8 1.522(6)
C8 C13 1.381(7)
C8 C9 1.398(7)
C9 C10 1.391(6)
C10 C11 1.370(8)
C11 C12 1.386(8)
C11 C14 1.533(7)
C12 C13 1.398(7)
C14 C15 1.487(8)
C15 C16 1.570(8)
C16 C17 1.508(7)
C17 C21 1.412(7)
C17 C18 1.424(7)
C18 C19 1.423(7)
C19 C20 1.417(7)
C20 C21 1.421(8)
C22 C23 1.525(6)
C23 C24 1.539(6)
C24 C25 1.509(7)
C25 C30 1.385(7)
C25 C26 1.390(6)
C26 C27 1.384(7)
C27 C28 1.383(8)
C28 C29 1.403(7)
C28 C31 1.512(7)
C29 C30 1.372(7)
C31 C32 1.551(7)
C32 C33 1.510(7)
C33 C34 1.496(6)
C34 C38 1.416(6)
C34 C35 1.425(6)
C35 C36 1.419(8)
C36 C37 1.407(9)
C37 C38 1.420(7)

loop_
_geom_torsion_atom_site_label_1
_geom_torsion_atom_site_label_2
_geom_torsion_atom_site_label_3
_geom_torsion_atom_site_label_4
_geom_torsion
C3 Os1 Fe1 C38 179.5(3)
C4 Os1 Fe1 C38 -56.2(2)
C2 Os1 Fe1 C38 41.4(2)
C1 Os1 Fe1 C38 130.4(2)
C5 Os1 Fe1 C38 -138.44(19)
C22 Os1 Fe1 C38 -18.5(3)
C3 Os1 Fe1 C36 121.5(7)
C4 Os1 Fe1 C36 -114.2(7)
C2 Os1 Fe1 C36 -16.6(7)
C1 Os1 Fe1 C36 72.4(7)
C5 Os1 Fe1 C36 163.5(7)
C22 Os1 Fe1 C36 -76.5(7)
C3 Os1 Fe1 C37 -158.3(3)
C4 Os1 Fe1 C37 -34.0(3)
C2 Os1 Fe1 C37 63.7(3)
C1 Os1 Fe1 C37 152.7(3)
C5 Os1 Fe1 C37 -116.2(3)
C22 Os1 Fe1 C37 3.7(3)
C3 Os1 Fe1 C20 -25.5(3)
C4 Os1 Fe1 C20 98.8(2)
C2 Os1 Fe1 C20 -163.6(2)
C1 Os1 Fe1 C20 -74.6(2)
C5 Os1 Fe1 C20 16.5(2)
C22 Os1 Fe1 C20 136.5(3)
C3 Os1 Fe1 C21 -64.5(3)
C4 Os1 Fe1 C21 59.8(2)
C2 Os1 Fe1 C21 157.5(2)
C1 Os1 Fe1 C21 -113.5(2)
C5 Os1 Fe1 C21 -22.4(2)
C22 Os1 Fe1 C21 97.5(3)
C3 Os1 Fe1 C19 10.2(3)
C4 Os1 Fe1 C19 134.5(2)
C2 Os1 Fe1 C19 -127.9(2)
C1 Os1 Fe1 C19 -38.9(2)
C5 Os1 Fe1 C19 52.2(2)
C22 Os1 Fe1 C19 172.2(3)
C3 Os1 Fe1 C35 107.4(3)
C4 Os1 Fe1 C35 -128.3(2)
C2 Os1 Fe1 C35 -30.7(2)
C1 Os1 Fe1 C35 58.3(2)
C5 Os1 Fe1 C35 149.5(2)
C22 Os1 Fe1 C35 -90.6(3)
C3 Os1 Fe1 C17 -81.5(4)
C4 Os1 Fe1 C17 42.8(3)
C2 Os1 Fe1 C17 140.5(3)
C1 Os1 Fe1 C17 -130.5(3)
C5 Os1 Fe1 C17 -39.4(3)
C22 Os1 Fe1 C17 80.6(4)
C3 Os1 Fe1 C18 13.6(4)
C4 Os1 Fe1 C18 137.9(4)
C2 Os1 Fe1 C18 -124.5(4)
C1 Os1 Fe1 C18 -35.5(4)
C5 Os1 Fe1 C18 55.6(4)
C22 Os1 Fe1 C18 175.6(4)
C3 Os1 Fe1 C34 139.1(3)
C4 Os1 Fe1 C34 -96.6(2)
C2 Os1 Fe1 C34 1.09(19)
C1 Os1 Fe1 C34 90.1(2)
C5 Os1 Fe1 C34 -178.80(19)
C22 Os1 Fe1 C34 -58.8(3)
C3 Os1 C1 O1 -54(5)
C4 Os1 C1 O1 58(5)
C2 Os1 C1 O1 -156(5)
C5 Os1 C1 O1 34(5)
C22 Os1 C1 O1 117(5)
Fe1 Os1 C1 O1 101(5)
C3 Os1 C2 O2 -142(5)
C4 Os1 C2 O2 127(5)
C1 Os1 C2 O2 -47(5)
C5 Os1 C2 O2 16(6)
C22 Os1 C2 O2 43(5)
Fe1 Os1 C2 O2 16(5)
C4 Os1 C3 O3 -71(5)
C2 Os1 C3 O3 -163(5)
C1 Os1 C3 O3 100(5)
C5 Os1 C3 O3 21(5)
C22 Os1 C3 O3 -13(6)
Fe1 Os1 C3 O3 58(5)
C3 Os1 C4 O4 62(12)
C2 Os1 C4 O4 164(12)
C1 Os1 C4 O4 -50(13)
C5 Os1 C4 O4 -26(12)
C22 Os1 C4 O4 -109(12)
Fe1 Os1 C4 O4 -90(12)
C3 Os1 C5 C6 -93.6(3)
C4 Os1 C5 C6 -3.2(3)
C2 Os1 C5 C6 108.1(10)
C1 Os1 C5 C6 173.0(3)
C22 Os1 C5 C6 80.9(3)
Fe1 Os1 C5 C6 108.7(3)
Os1 C5 C6 C7 -167.5(3)
C5 C6 C7 C8 69.6(5)
C6 C7 C8 C13 -107.5(5)
C6 C7 C8 C9 68.8(6)
C13 C8 C9 C10 -1.2(8)
C7 C8 C9 C10 -177.6(5)
C8 C9 C10 C11 0.1(9)
C9 C10 C11 C12 1.5(9)
C9 C10 C11 C14 179.5(5)
C10 C11 C12 C13 -2.2(8)
C14 C11 C12 C13 179.8(5)
C9 C8 C13 C12 0.5(8)
C7 C8 C13 C12 176.9(5)
C11 C12 C13 C8 1.2(8)
C10 C11 C14 C15 -75.2(8)
C12 C11 C14 C15 102.7(7)
C11 C14 C15 C16 179.3(5)
C14 C15 C16 C17 63.5(8)
C15 C16 C17 C21 -112.3(6)
C15 C16 C17 C18 66.5(7)
C15 C16 C17 Fe1 156.1(4)
C38 Fe1 C17 C21 -115.7(3)
C36 Fe1 C17 C21 -48.2(9)
C37 Fe1 C17 C21 -74.9(4)
C20 Fe1 C17 C21 37.2(3)
C19 Fe1 C17 C21 81.0(3)
C35 Fe1 C17 C21 172.2(4)
C18 Fe1 C17 C21 118.2(5)
C34 Fe1 C17 C21 -157.7(3)
Os1 Fe1 C17 C21 154.9(4)
C38 Fe1 C17 C18 126.1(3)
C36 Fe1 C17 C18 -166.4(6)
C37 Fe1 C17 C18 167.0(3)
C20 Fe1 C17 C18 -81.0(4)
C21 Fe1 C17 C18 -118.2(5)
C19 Fe1 C17 C18 -37.2(3)
C35 Fe1 C17 C18 54.0(6)
C34 Fe1 C17 C18 84.1(4)
Os1 Fe1 C17 C18 36.7(3)
C38 Fe1 C17 C16 7.2(6)
C36 Fe1 C17 C16 74.7(10)
C37 Fe1 C17 C16 48.1(6)
C20 Fe1 C17 C16 160.1(6)
C21 Fe1 C17 C16 122.9(6)
C19 Fe1 C17 C16 -156.1(6)
C35 Fe1 C17 C16 -64.9(7)
C18 Fe1 C17 C16 -118.9(7)
C34 Fe1 C17 C16 -34.8(6)
Os1 Fe1 C17 C16 -82.2(6)
C21 C17 C18 C19 -1.2(6)
C16 C17 C18 C19 179.8(4)
Fe1 C17 C18 C19 58.4(3)
C21 C17 C18 Fe1 -59.6(3)
C16 C17 C18 Fe1 121.4(5)
C38 Fe1 C18 C19 167.8(3)
C36 Fe1 C18 C19 49.7(6)
C37 Fe1 C18 C19 -157.8(6)
C20 Fe1 C18 C19 -37.9(3)
C21 Fe1 C18 C19 -82.1(3)
C35 Fe1 C18 C19 84.1(4)
C17 Fe1 C18 C19 -120.3(5)
C34 Fe1 C18 C19 126.5(3)
Os1 Fe1 C18 C19 -175.3(6)
C38 Fe1 C18 C17 -71.9(4)
C36 Fe1 C18 C17 170.0(5)
C37 Fe1 C18 C17 -37.6(8)
C20 Fe1 C18 C17 82.3(4)
C21 Fe1 C18 C17 38.1(3)
C19 Fe1 C18 C17 120.3(5)
C35 Fe1 C18 C17 -155.7(3)
C34 Fe1 C18 C17 -113.3(3)
Os1 Fe1 C18 C17 -55.1(4)
C17 C18 C19 C20 0.7(6)
Fe1 C18 C19 C20 59.4(3)
C17 C18 C19 Fe1 -58.7(3)
C38 Fe1 C19 C20 -155.8(7)
C36 Fe1 C19 C20 82.4(4)
C37 Fe1 C19 C20 45.3(7)
C21 Fe1 C19 C20 -38.2(3)
C35 Fe1 C19 C20 125.8(3)
C17 Fe1 C19 C20 -81.8(3)
C18 Fe1 C19 C20 -118.9(4)
C34 Fe1 C19 C20 168.1(3)
Os1 Fe1 C19 C20 -116.9(3)
C38 Fe1 C19 C18 -36.9(9)
C36 Fe1 C19 C18 -158.7(3)
C37 Fe1 C19 C18 164.2(5)
C20 Fe1 C19 C18 118.9(4)
C21 Fe1 C19 C18 80.7(3)
C35 Fe1 C19 C18 -115.3(3)
C17 Fe1 C19 C18 37.1(3)
C34 Fe1 C19 C18 -73.1(4)
Os1 Fe1 C19 C18 2.0(2)
C18 C19 C20 C21 0.0(5)
Fe1 C19 C20 C21 59.8(3)
C18 C19 C20 Fe1 -59.8(3)
C38 Fe1 C20 C19 164.5(4)
C36 Fe1 C20 C19 -116.7(3)
C37 Fe1 C20 C19 -159.8(3)
C21 Fe1 C20 C19 118.6(4)
C35 Fe1 C20 C19 -75.2(4)
C17 Fe1 C20 C19 81.8(3)
C18 Fe1 C20 C19 37.9(3)
C34 Fe1 C20 C19 -39.0(8)
Os1 Fe1 C20 C19 53.3(3)
C38 Fe1 C20 C21 45.9(6)
C36 Fe1 C20 C21 124.7(3)
C37 Fe1 C20 C21 81.6(4)
C19 Fe1 C20 C21 -118.6(4)
C35 Fe1 C20 C21 166.2(3)
C17 Fe1 C20 C21 -36.8(3)
C18 Fe1 C20 C21 -80.7(3)
C34 Fe1 C20 C21 -157.6(6)
Os1 Fe1 C20 C21 -65.3(3)
C18 C17 C21 C20 1.2(5)
C16 C17 C21 C20 -179.9(5)
Fe1 C17 C21 C20 -58.6(3)
C18 C17 C21 Fe1 59.8(3)
C16 C17 C21 Fe1 -121.2(5)
C19 C20 C21 C17 -0.7(5)
Fe1 C20 C21 C17 59.1(3)
C19 C20 C21 Fe1 -59.9(3)
C38 Fe1 C21 C17 80.7(3)
C36 Fe1 C21 C17 163.8(3)
C37 Fe1 C21 C17 123.6(3)
C20 Fe1 C21 C17 -120.5(4)
C19 Fe1 C21 C17 -82.4(3)
C35 Fe1 C21 C17 -166.8(7)
C18 Fe1 C21 C17 -38.4(3)
C34 Fe1 C21 C17 46.8(5)
Os1 Fe1 C21 C17 -14.0(3)
C38 Fe1 C21 C20 -158.8(3)
C36 Fe1 C21 C20 -75.7(4)
C37 Fe1 C21 C20 -115.9(3)
C19 Fe1 C21 C20 38.0(3)
C35 Fe1 C21 C20 -46.3(9)
C17 Fe1 C21 C20 120.5(4)
C18 Fe1 C21 C20 82.1(3)
C34 Fe1 C21 C20 167.3(4)
Os1 Fe1 C21 C20 106.5(3)
C3 Os1 C22 C23 129.3(11)
C4 Os1 C22 C23 -172.1(4)
C2 Os1 C22 C23 -79.7(4)
C1 Os1 C22 C23 15.8(4)
C5 Os1 C22 C23 95.4(4)
Fe1 Os1 C22 C23 43.0(3)
Os1 C22 C23 C24 -174.0(3)
C22 C23 C24 C25 -175.7(4)
C23 C24 C25 C30 -48.9(6)
C23 C24 C25 C26 132.0(5)
C30 C25 C26 C27 0.0(7)
C24 C25 C26 C27 179.2(4)
C25 C26 C27 C28 0.1(8)
C26 C27 C28 C29 -0.6(7)
C26 C27 C28 C31 -178.2(5)
C27 C28 C29 C30 1.0(7)
C31 C28 C29 C30 178.6(5)
C28 C29 C30 C25 -0.9(8)
C26 C25 C30 C29 0.4(7)
C24 C25 C30 C29 -178.7(5)
C27 C28 C31 C32 100.8(6)
C29 C28 C31 C32 -76.7(6)
C28 C31 C32 C33 -66.3(6)
C31 C32 C33 C34 168.8(4)
C32 C33 C34 C38 -156.4(5)
C32 C33 C34 C35 23.6(7)
C32 C33 C34 Fe1 -68.3(6)
C36 Fe1 C34 C38 -81.1(3)
C37 Fe1 C34 C38 -37.5(3)
C20 Fe1 C34 C38 -164.3(6)
C21 Fe1 C34 C38 48.7(5)
C19 Fe1 C34 C38 164.9(3)
C35 Fe1 C34 C38 -118.5(4)
C17 Fe1 C34 C38 81.2(3)
C18 Fe1 C34 C38 124.0(3)
Os1 Fe1 C34 C38 104.5(2)
C38 Fe1 C34 C35 118.5(4)
C36 Fe1 C34 C35 37.4(3)
C37 Fe1 C34 C35 80.9(3)
C20 Fe1 C34 C35 -45.9(8)
C21 Fe1 C34 C35 167.2(4)
C19 Fe1 C34 C35 -76.6(3)
C17 Fe1 C34 C35 -160.3(3)
C18 Fe1 C34 C35 -117.5(3)
Os1 Fe1 C34 C35 -137.0(3)
C38 Fe1 C34 C33 -118.5(5)
C36 Fe1 C34 C33 160.4(5)
C37 Fe1 C34 C33 -156.0(5)
C20 Fe1 C34 C33 77.1(8)
C21 Fe1 C34 C33 -69.8(6)
C19 Fe1 C34 C33 46.4(5)
C35 Fe1 C34 C33 123.0(5)
C17 Fe1 C34 C33 -37.3(5)
C18 Fe1 C34 C33 5.5(5)
Os1 Fe1 C34 C33 -14.0(4)
C38 C34 C35 C36 0.0(5)
C33 C34 C35 C36 -180.0(4)
Fe1 C34 C35 C36 -58.4(3)
C38 C34 C35 Fe1 58.4(3)
C33 C34 C35 Fe1 -121.5(5)
C38 Fe1 C35 C36 81.8(4)
C37 Fe1 C35 C36 37.4(3)
C20 Fe1 C35 C36 -73.9(4)
C21 Fe1 C35 C36 -37.2(10)
C19 Fe1 C35 C36 -115.9(4)
C17 Fe1 C35 C36 162.6(5)
C18 Fe1 C35 C36 -159.4(3)
C34 Fe1 C35 C36 119.9(5)
Os1 Fe1 C35 C36 173.5(3)
C38 Fe1 C35 C34 -38.2(3)
C36 Fe1 C35 C34 -119.9(5)
C37 Fe1 C35 C34 -82.5(3)
C20 Fe1 C35 C34 166.1(3)
C21 Fe1 C35 C34 -157.1(7)
C19 Fe1 C35 C34 124.2(3)
C17 Fe1 C35 C34 42.7(6)
C18 Fe1 C35 C34 80.7(3)
Os1 Fe1 C35 C34 53.6(3)
C34 C35 C36 C37 -0.5(6)
Fe1 C35 C36 C37 -59.5(4)
C34 C35 C36 Fe1 59.0(3)
C38 Fe1 C36 C37 38.4(3)
C20 Fe1 C36 C37 -113.8(3)
C21 Fe1 C36 C37 -71.8(4)
C19 Fe1 C36 C37 -156.9(3)
C35 Fe1 C36 C37 119.6(5)
C17 Fe1 C36 C37 -34.7(9)
C18 Fe1 C36 C37 167.5(5)
C34 Fe1 C36 C37 82.3(3)
Os1 Fe1 C36 C37 101.2(7)
C38 Fe1 C36 C35 -81.2(3)
C37 Fe1 C36 C35 -119.6(5)
C20 Fe1 C36 C35 126.6(3)
C21 Fe1 C36 C35 168.7(3)
C19 Fe1 C36 C35 83.6(4)
C17 Fe1 C36 C35 -154.3(7)
C18 Fe1 C36 C35 47.9(7)
C34 Fe1 C36 C35 -37.3(3)
Os1 Fe1 C36 C35 -18.4(8)
C35 C36 C37 C38 0.8(6)
Fe1 C36 C37 C38 -59.0(3)
C35 C36 C37 Fe1 59.8(4)
C38 Fe1 C37 C36 -118.5(5)
C20 Fe1 C37 C36 84.6(4)
C21 Fe1 C37 C36 127.2(3)
C19 Fe1 C37 C36 52.4(7)
C35 Fe1 C37 C36 -37.6(3)
C17 Fe1 C37 C36 168.0(3)
C18 Fe1 C37 C36 -163.2(6)
C34 Fe1 C37 C36 -81.4(3)
Os1 Fe1 C37 C36 -152.7(3)
C36 Fe1 C37 C38 118.5(5)
C20 Fe1 C37 C38 -156.9(3)
C21 Fe1 C37 C38 -114.3(3)
C19 Fe1 C37 C38 170.9(5)
C35 Fe1 C37 C38 81.0(3)
C17 Fe1 C37 C38 -73.4(4)
C18 Fe1 C37 C38 -44.6(8)
C34 Fe1 C37 C38 37.2(3)
Os1 Fe1 C37 C38 -34.2(4)
C35 C34 C38 C37 0.5(5)
C33 C34 C38 C37 -179.6(4)
Fe1 C34 C38 C37 59.6(3)
C35 C34 C38 Fe1 -59.2(3)
C33 C34 C38 Fe1 120.8(4)
C36 C37 C38 C34 -0.8(6)
Fe1 C37 C38 C34 -60.3(3)
C36 C37 C38 Fe1 59.5(4)
C36 Fe1 C38 C34 82.1(3)
C37 Fe1 C38 C34 120.0(4)
C20 Fe1 C38 C34 170.7(4)
C21 Fe1 C38 C34 -156.9(3)
C19 Fe1 C38 C34 -46.6(8)
C35 Fe1 C38 C34 38.1(3)
C17 Fe1 C38 C34 -115.3(3)
C18 Fe1 C38 C34 -75.2(3)
Os1 Fe1 C38 C34 -81.9(2)
C36 Fe1 C38 C37 -37.9(3)
C20 Fe1 C38 C37 50.7(6)
C21 Fe1 C38 C37 83.0(4)
C19 Fe1 C38 C37 -166.6(7)
C35 Fe1 C38 C37 -81.9(3)
C17 Fe1 C38 C37 124.7(3)
C18 Fe1 C38 C37 164.8(3)
C34 Fe1 C38 C37 -120.0(4)
Os1 Fe1 C38 C37 158.1(3)
